data_1570971
loop_
_publ_author_name
'Qian, Chenxiao'
'Huang, Jing'
'Huang, Tingting'
'Song, Lijuan'
'Sun, Jianwei'
'Li, Pengfei'

_publ_section_title
;
 Organocatalytic enantioselective synthesis of
 C<sub>sp<sub>2</sub></sub>-N atropisomers <i>via</i> formal
 C<sub>sp<sub>2</sub></sub>-O bond amination.
;
_journal_issue 11
_journal_name_full 'Chemical science'
_journal_page_first 3893
_journal_page_last 3900
_journal_paper_doi 10.1039/d3sc06707f
_journal_volume 15
_journal_year 2024
_chemical_absolute_configuration ad
_chemical_formula_moiety 'C27 H19 N O2'
_chemical_formula_sum 'C27 H19 N O2'
_chemical_formula_weight 389.43
_space_group_crystal_system triclinic
_space_group_IT_number 1
_space_group_name_Hall 'P 1'
_space_group_name_H-M_alt 'P 1'
_atom_sites_solution_hydrogens geom
_atom_sites_solution_primary dual
_audit_creation_date 2022-06-09
_audit_creation_method
;
Olex2 1.5
(compiled 2022.04.07 svn.rca3783a0 for OlexSys, GUI svn.r6498)
;
_audit_update_record
;
2023-09-12 deposited with the CCDC.	2024-02-05 downloaded from the CCDC.
;
_cell_angle_alpha 72.435(2)
_cell_angle_beta 82.536(2)
_cell_angle_gamma 83.621(2)
_cell_formula_units_Z 2
_cell_length_a 7.8226(5)
_cell_length_b 9.8700(6)
_cell_length_c 13.4677(8)
_cell_measurement_reflns_used 9824
_cell_measurement_temperature 100.0(2)
_cell_measurement_theta_max 74.72
_cell_measurement_theta_min 3.46
_cell_volume 980.10(10)
_computing_cell_refinement 'SAINT V8.38A (Bruker, 2018)'
_computing_data_collection 'Apex3 (Bruker 2018)'
_computing_data_reduction 'SAINT V8.38A (Bruker, 2018)'
_computing_molecular_graphics 'Olex2 1.5 (Dolomanov et al., 2009)'
_computing_publication_material 'Olex2 1.5 (Dolomanov et al., 2009)'
_computing_structure_refinement 'SHELXL 2019/2 (Sheldrick, 2015)'
_computing_structure_solution 'ShelXT 2014'
_diffrn_ambient_temperature 100.0(2)
_diffrn_detector 'Bruker PHOTON II area detector'
_diffrn_detector_area_resol_mean 7.9
_diffrn_detector_type 'CMOS area detector'
_diffrn_measured_fraction_theta_full 0.992
_diffrn_measured_fraction_theta_max 0.989
_diffrn_measurement_device 'three-circle diffractometer'
_diffrn_measurement_device_type 'Bruker CMOS area detector'
_diffrn_measurement_method '\w and \f scans'
_diffrn_radiation_monochromator 'mirror optics'
_diffrn_radiation_probe x-ray
_diffrn_radiation_type CuK\a
_diffrn_radiation_wavelength 1.54178
_diffrn_reflns_av_R_equivalents 0.0353
_diffrn_reflns_av_unetI/netI 0.0243
_diffrn_reflns_Laue_measured_fraction_full 0.992
_diffrn_reflns_Laue_measured_fraction_max 0.989
_diffrn_reflns_limit_h_max 9
_diffrn_reflns_limit_h_min -8
_diffrn_reflns_limit_k_max 12
_diffrn_reflns_limit_k_min -12
_diffrn_reflns_limit_l_max 16
_diffrn_reflns_limit_l_min -16
_diffrn_reflns_number 38301
_diffrn_reflns_point_group_measured_fraction_full 0.975
_diffrn_reflns_point_group_measured_fraction_max 0.960
_diffrn_reflns_theta_full 67.679
_diffrn_reflns_theta_max 74.726
_diffrn_reflns_theta_min 3.460
_diffrn_source 'microfocus sealed X-ray tube'
_diffrn_source_current 1.0
_diffrn_source_power 0.05
_diffrn_source_type 'Incoatec I\ms'
_diffrn_source_voltage 50.0
_diffrn_standards_number 0
_exptl_absorpt_coefficient_mu 0.657
_exptl_absorpt_correction_T_max 0.7538
_exptl_absorpt_correction_T_min 0.6894
_exptl_absorpt_correction_type multi-scan
_exptl_absorpt_process_details
'SADABS-2016/2 (Bruker,2016/2) was used for absorption correction. wR2(int) was 0.0855 before and 0.0563 after correction. The Ratio of minimum to maximum transmission is 0.9146. The \l/2 correction factor is Not present.'
_exptl_crystal_colour colourless
_exptl_crystal_colour_primary colourless
_exptl_crystal_density_diffrn 1.320
_exptl_crystal_description block
_exptl_crystal_F_000 408
_exptl_crystal_size_max 0.32
_exptl_crystal_size_mid 0.22
_exptl_crystal_size_min 0.19
_refine_diff_density_max 0.236
_refine_diff_density_min -0.166
_refine_diff_density_rms 0.037
_refine_ls_abs_structure_details
;
 Flack x determined using 3501 quotients [(I+)-(I-)]/[(I+)+(I-)]
 (Parsons, Flack and Wagner, Acta Cryst. B69 (2013) 249-259).
;
_refine_ls_abs_structure_Flack 0.04(6)
_refine_ls_extinction_coef 0.0114(8)
_refine_ls_extinction_expression Fc^*^=kFc[1+0.001xFc^2^\l^3^/sin(2\q)]^-1/4^
_refine_ls_extinction_method 'SHELXL-2019/2 (Sheldrick 2019)'
_refine_ls_goodness_of_fit_ref 1.031
_refine_ls_hydrogen_treatment constr
_refine_ls_matrix_type full
_refine_ls_number_parameters 544
_refine_ls_number_reflns 7748
_refine_ls_number_restraints 3
_refine_ls_restrained_S_all 1.031
_refine_ls_R_factor_all 0.0317
_refine_ls_R_factor_gt 0.0301
_refine_ls_shift/su_max 0.000
_refine_ls_shift/su_mean 0.000
_refine_ls_structure_factor_coef Fsqd
_refine_ls_weighting_details 'w=1/[\s^2^(Fo^2^)+(0.0459P)^2^+0.1830P] where P=(Fo^2^+2Fc^2^)/3'
_refine_ls_weighting_scheme calc
_refine_ls_wR_factor_gt 0.0783
_refine_ls_wR_factor_ref 0.0797
_reflns_Friedel_coverage 0.942
_reflns_Friedel_fraction_full 0.958
_reflns_Friedel_fraction_max 0.932
_reflns_number_gt 7449
_reflns_number_total 7748
_reflns_threshold_expression 'I > 2\s(I)'
_cod_data_source_file d3sc06707f2.cif
_cod_data_source_block cxy1938_0m
_cod_depositor_comments 'Adding full bibliography for 1570969--1570971.cif.'
_cod_database_code 1570971
_shelx_shelxl_version_number 2019/2
_shelx_space_group_comment
;
The symmetry employed for this shelxl refinement is uniquely defined
by the following loop, which should always be used as a source of
symmetry information in preference to the above space-group names.
They are only intended as comments.
;
_olex2_refinement_description
;
1. Fixed Uiso
 At 1.2 times of:
  All C(H) groups
 At 1.5 times of:
  All C(H,H,H) groups
2.a Aromatic/amide H refined with riding coordinates:
 C4(H4), C23(H23), C27(H27), C7(H7), C11(H11), C17(H17), C22(H22), C25(H25),
 C16(H16), C14(H14), C15(H15), C24(H24), C8(H8), C26(H26), C10(H10), C9(H9),
 C51(H51), C50(H50), C35(H35), C38(H38), C37(H37), C39(H39), C45(H45), C42(H42),
  C36(H36), C32(H32), C43(H43), C52(H52), C55(H55), C44(H44), C54(H54), C53(H53)
2.b Idealised Me refined as rotating group:
 C28(H28A,H28B,H28C), C56(H56A,H56B,H56C)
;
_olex2_submission_special_instructions 'No special instructions were received'

loop_
_space_group_symop_operation_xyz
'x, y, z'

loop_
_atom_site_label
_atom_site_type_symbol
_atom_site_fract_x
_atom_site_fract_y
_atom_site_fract_z
_atom_site_U_iso_or_equiv
_atom_site_adp_type
_atom_site_occupancy
_atom_site_site_symmetry_order
_atom_site_calc_flag
_atom_site_refinement_flags_posn
_atom_site_refinement_flags_adp
_atom_site_refinement_flags_occupancy
_atom_site_disorder_assembly
_atom_site_disorder_group
O1 O 0.1197(2) 0.61918(16) 0.72718(12) 0.0257(3) Uani 1 1 d . . . . .
O2 O 0.4873(2) -0.01504(17) 0.85522(13) 0.0281(4) Uani 1 1 d . . . . .
N1 N 0.2379(2) 0.38838(19) 0.79819(13) 0.0199(4) Uani 1 1 d . . . . .
C6 C 0.1971(3) 0.0485(2) 0.82029(16) 0.0201(4) Uani 1 1 d . . . . .
C12 C 0.2698(3) 0.4020(2) 0.96264(16) 0.0194(4) Uani 1 1 d . . . . .
C13 C 0.1964(3) 0.5328(2) 0.90695(16) 0.0197(4) Uani 1 1 d . . . . .
C3 C 0.2931(3) 0.3066(2) 0.89553(16) 0.0185(4) Uani 1 1 d . . . . .
C4 C 0.3534(3) 0.1687(2) 0.92312(16) 0.0213(4) Uani 1 1 d . . . . .
H4 H 0.398510 0.133571 0.989102 0.026 Uiso 1 1 calc R U . . .
C1 C 0.1751(3) 0.5270(2) 0.80067(16) 0.0208(4) Uani 1 1 d . . . . .
C23 C 0.4829(3) 0.3357(2) 0.68062(17) 0.0246(4) Uani 1 1 d . . . . .
H23 H 0.556805 0.344473 0.728674 0.030 Uiso 1 1 calc R U . . .
C27 C 0.1554(3) 0.3068(2) 0.46298(16) 0.0230(4) Uani 1 1 d . . . . .
H27 H 0.033590 0.324954 0.473849 0.028 Uiso 1 1 calc R U . . .
C7 C 0.0350(3) 0.0740(2) 0.87127(17) 0.0235(4) Uani 1 1 d . . . . .
H7 H 0.026101 0.112522 0.928577 0.028 Uiso 1 1 calc R U . . .
C11 C 0.2095(3) -0.0034(2) 0.73385(18) 0.0256(5) Uani 1 1 d . . . . .
H11 H 0.319552 -0.021150 0.699024 0.031 Uiso 1 1 calc R U . . .
C17 C 0.3061(3) 0.3767(2) 1.06522(17) 0.0225(4) Uani 1 1 d . . . . .
H17 H 0.352694 0.286081 1.104311 0.027 Uiso 1 1 calc R U . . .
C22 C 0.5516(3) 0.3022(2) 0.59182(17) 0.0268(5) Uani 1 1 d . . . . .
H22 H 0.673247 0.285747 0.578894 0.032 Uiso 1 1 calc R U . . .
C28 C -0.0027(3) 0.3697(2) 0.65677(17) 0.0230(4) Uani 1 1 d . . . . .
H28A H -0.029186 0.382692 0.726609 0.034 Uiso 1 1 calc R U . . .
H28B H -0.055314 0.285031 0.654885 0.034 Uiso 1 1 calc R U . . .
H28C H -0.049077 0.453693 0.604637 0.034 Uiso 1 1 calc R U . . .
C19 C 0.1886(3) 0.3508(2) 0.63271(16) 0.0207(4) Uani 1 1 d . . . . .
C18 C 0.3004(3) 0.3574(2) 0.70115(16) 0.0208(4) Uani 1 1 d . . . . .
C25 C 0.4063(3) 0.2438(2) 0.35681(18) 0.0266(5) Uani 1 1 d . . . . .
H25 H 0.453906 0.218170 0.295814 0.032 Uiso 1 1 calc R U . . .
C16 C 0.2714(3) 0.4895(3) 1.10812(17) 0.0255(5) Uani 1 1 d . . . . .
H16 H 0.296820 0.476306 1.177643 0.031 Uiso 1 1 calc R U . . .
C14 C 0.1588(3) 0.6450(2) 0.95020(18) 0.0235(4) Uani 1 1 d . . . . .
H14 H 0.107122 0.733977 0.912006 0.028 Uiso 1 1 calc R U . . .
C5 C 0.3577(3) 0.0654(2) 0.86277(16) 0.0202(4) Uani 1 1 d . . . . .
C15 C 0.1998(3) 0.6220(2) 1.05132(19) 0.0269(5) Uani 1 1 d . . . . .
H15 H 0.178817 0.697425 1.082546 0.032 Uiso 1 1 calc R U . . .
C21 C 0.4426(3) 0.2918(2) 0.51885(17) 0.0234(4) Uani 1 1 d . . . . .
C24 C 0.5132(3) 0.2547(2) 0.42655(17) 0.0271(5) Uani 1 1 d . . . . .
H24 H 0.634722 0.237469 0.413406 0.033 Uiso 1 1 calc R U . . .
C20 C 0.2606(3) 0.3178(2) 0.53778(17) 0.0206(4) Uani 1 1 d . . . . .
C8 C -0.1129(3) 0.0431(3) 0.8383(2) 0.0298(5) Uani 1 1 d . . . . .
H8 H -0.222884 0.056775 0.874603 0.036 Uiso 1 1 calc R U . . .
C26 C 0.2264(3) 0.2705(2) 0.37523(17) 0.0257(5) Uani 1 1 d . . . . .
H26 H 0.153300 0.263254 0.326254 0.031 Uiso 1 1 calc R U . . .
C10 C 0.0605(3) -0.0290(3) 0.6990(2) 0.0316(5) Uani 1 1 d . . . . .
H10 H 0.068010 -0.061052 0.638678 0.038 Uiso 1 1 calc R U . . .
C9 C -0.0995(3) -0.0079(3) 0.7521(2) 0.0329(6) Uani 1 1 d . . . . .
H9 H -0.200812 -0.028556 0.729240 0.039 Uiso 1 1 calc R U . . .
O4 O 0.50896(19) 1.00381(17) 0.16252(13) 0.0261(3) Uani 1 1 d . . . . .
O3 O 0.8685(2) 0.36380(16) 0.26998(12) 0.0242(3) Uani 1 1 d . . . . .
N2 N 0.7655(2) 0.59940(18) 0.20495(13) 0.0182(4) Uani 1 1 d . . . . .
C49 C 0.7681(3) 0.7028(2) 0.48698(16) 0.0201(4) Uani 1 1 d . . . . .
C51 C 0.9200(3) 0.6363(2) 0.33894(16) 0.0195(4) Uani 1 1 d . . . . .
H51 H 1.025014 0.614814 0.300659 0.023 Uiso 1 1 calc R U . . .
C31 C 0.7037(3) 0.6890(2) 0.11179(16) 0.0184(4) Uani 1 1 d . . . . .
C33 C 0.6419(3) 0.9288(2) 0.15148(16) 0.0196(4) Uani 1 1 d . . . . .
C29 C 0.8143(3) 0.4605(2) 0.19893(16) 0.0194(4) Uani 1 1 d . . . . .
C46 C 0.7602(3) 0.6326(2) 0.30211(15) 0.0180(4) Uani 1 1 d . . . . .
C48 C 0.6076(3) 0.6937(2) 0.45150(16) 0.0197(4) Uani 1 1 d . . . . .
C41 C 0.7804(3) 0.4621(2) 0.09335(16) 0.0197(4) Uani 1 1 d . . . . .
C50 C 0.9240(3) 0.6705(2) 0.42919(16) 0.0206(4) Uani 1 1 d . . . . .
H50 H 1.031950 0.672843 0.453615 0.025 Uiso 1 1 calc R U . . .
C47 C 0.6040(3) 0.6559(2) 0.35719(15) 0.0177(4) Uani 1 1 d . . . . .
C35 C 0.9634(3) 0.9218(2) 0.13960(17) 0.0203(4) Uani 1 1 d . . . . .
H35 H 0.970191 0.883744 0.082186 0.024 Uiso 1 1 calc R U . . .
C40 C 0.7118(3) 0.5978(2) 0.04185(16) 0.0191(4) Uani 1 1 d . . . . .
C38 C 0.9439(3) 1.0278(2) 0.31020(17) 0.0238(4) Uani 1 1 d . . . . .
H38 H 0.937820 1.062017 0.369454 0.029 Uiso 1 1 calc R U . . .
C37 C 1.1037(3) 1.0031(2) 0.25762(19) 0.0251(5) Uani 1 1 d . . . . .
H37 H 1.206174 1.022219 0.280195 0.030 Uiso 1 1 calc R U . . .
C39 C 0.7934(3) 1.0028(2) 0.27670(17) 0.0215(4) Uani 1 1 d . . . . .
H39 H 0.684287 1.022181 0.311776 0.026 Uiso 1 1 calc R U . . .
C56 C 0.4335(3) 0.6420(2) 0.32175(17) 0.0221(4) Uani 1 1 d . . . . .
H56A H 0.370413 0.736043 0.300910 0.033 Uiso 1 1 calc R U . . .
H56B H 0.364915 0.577905 0.379296 0.033 Uiso 1 1 calc R U . . .
H56C H 0.454283 0.603114 0.261988 0.033 Uiso 1 1 calc R U . . .
C34 C 0.8026(3) 0.9489(2) 0.19122(16) 0.0188(4) Uani 1 1 d . . . . .
C45 C 0.6684(3) 0.6295(2) -0.06029(16) 0.0224(4) Uani 1 1 d . . . . .
H45 H 0.622364 0.721975 -0.096211 0.027 Uiso 1 1 calc R U . . .
C42 C 0.8074(3) 0.3529(2) 0.04654(17) 0.0232(4) Uani 1 1 d . . . . .
H42 H 0.854066 0.260694 0.082527 0.028 Uiso 1 1 calc R U . . .
C36 C 1.1139(3) 0.9505(2) 0.17193(17) 0.0228(4) Uani 1 1 d . . . . .
H36 H 1.223086 0.934255 0.135662 0.027 Uiso 1 1 calc R U . . .
C32 C 0.6456(3) 0.8269(2) 0.08888(16) 0.0196(4) Uani 1 1 d . . . . .
H32 H 0.600277 0.865190 0.023137 0.024 Uiso 1 1 calc R U . . .
C43 C 0.7634(3) 0.3839(2) -0.05498(18) 0.0256(5) Uani 1 1 d . . . . .
H43 H 0.779755 0.311604 -0.089270 0.031 Uiso 1 1 calc R U . . .
C52 C 0.7703(3) 0.7421(2) 0.57983(17) 0.0255(5) Uani 1 1 d . . . . .
H52 H 0.877556 0.747832 0.603739 0.031 Uiso 1 1 calc R U . . .
C55 C 0.4529(3) 0.7227(2) 0.51227(17) 0.0256(5) Uani 1 1 d . . . . .
H55 H 0.344046 0.715686 0.490851 0.031 Uiso 1 1 calc R U . . .
C44 C 0.6951(3) 0.5205(2) -0.10761(18) 0.0256(5) Uani 1 1 d . . . . .
H44 H 0.666342 0.538999 -0.177120 0.031 Uiso 1 1 calc R U . . .
C54 C 0.4595(3) 0.7608(3) 0.60156(19) 0.0310(5) Uani 1 1 d . . . . .
H54 H 0.354976 0.779938 0.641195 0.037 Uiso 1 1 calc R U . . .
C53 C 0.6184(3) 0.7719(3) 0.63515(18) 0.0296(5) Uani 1 1 d . . . . .
H53 H 0.620653 0.800123 0.696416 0.036 Uiso 1 1 calc R U . . .

loop_
_atom_site_aniso_label
_atom_site_aniso_U_11
_atom_site_aniso_U_22
_atom_site_aniso_U_33
_atom_site_aniso_U_23
_atom_site_aniso_U_13
_atom_site_aniso_U_12
O1 0.0287(9) 0.0214(8) 0.0256(8) -0.0031(6) -0.0074(6) -0.0011(6)
O2 0.0253(9) 0.0259(8) 0.0356(9) -0.0131(7) -0.0065(6) 0.0038(6)
N1 0.0241(10) 0.0170(9) 0.0189(8) -0.0049(7) -0.0047(7) -0.0009(7)
C6 0.0246(11) 0.0137(10) 0.0223(10) -0.0040(8) -0.0064(8) -0.0017(7)
C12 0.0174(10) 0.0208(10) 0.0215(10) -0.0079(8) -0.0004(7) -0.0042(7)
C13 0.0183(10) 0.0195(10) 0.0217(10) -0.0064(8) -0.0011(8) -0.0037(8)
C3 0.0174(10) 0.0211(10) 0.0188(9) -0.0074(8) -0.0029(7) -0.0035(8)
C4 0.0218(11) 0.0203(11) 0.0215(10) -0.0049(8) -0.0048(8) -0.0012(8)
C1 0.0193(10) 0.0198(11) 0.0238(10) -0.0061(8) -0.0031(8) -0.0038(8)
C23 0.0225(12) 0.0287(11) 0.0237(11) -0.0081(9) -0.0049(8) -0.0022(9)
C27 0.0228(11) 0.0210(10) 0.0243(10) -0.0045(8) -0.0055(8) 0.0000(8)
C7 0.0261(12) 0.0184(11) 0.0251(11) -0.0038(8) -0.0043(8) -0.0030(8)
C11 0.0311(13) 0.0192(11) 0.0291(12) -0.0104(9) -0.0069(9) 0.0006(8)
C17 0.0236(11) 0.0225(11) 0.0222(10) -0.0056(8) -0.0050(8) -0.0042(8)
C22 0.0210(11) 0.0338(12) 0.0263(11) -0.0102(9) -0.0033(8) -0.0006(8)
C28 0.0254(12) 0.0214(10) 0.0217(10) -0.0055(8) -0.0034(8) -0.0006(8)
C19 0.0220(11) 0.0172(9) 0.0220(10) -0.0040(8) -0.0028(8) -0.0016(7)
C18 0.0271(12) 0.0167(10) 0.0184(10) -0.0043(8) -0.0023(8) -0.0030(8)
C25 0.0313(12) 0.0274(11) 0.0218(10) -0.0101(9) -0.0042(9) 0.0055(9)
C16 0.0278(12) 0.0305(12) 0.0220(10) -0.0126(9) -0.0024(8) -0.0047(9)
C14 0.0222(11) 0.0202(11) 0.0290(11) -0.0089(9) -0.0014(8) -0.0013(8)
C5 0.0228(11) 0.0163(10) 0.0201(10) -0.0026(8) -0.0037(8) -0.0008(8)
C15 0.0284(12) 0.0247(11) 0.0316(12) -0.0152(9) -0.0002(9) -0.0020(9)
C21 0.0253(11) 0.0224(10) 0.0221(10) -0.0053(8) -0.0047(8) -0.0008(8)
C24 0.0239(12) 0.0311(12) 0.0250(11) -0.0078(9) -0.0033(8) 0.0034(9)
C20 0.0237(11) 0.0157(9) 0.0209(10) -0.0032(8) -0.0029(8) -0.0010(7)
C8 0.0244(12) 0.0240(12) 0.0377(13) -0.0022(10) -0.0036(9) -0.0059(9)
C26 0.0315(12) 0.0240(11) 0.0232(10) -0.0081(8) -0.0080(8) -0.0001(8)
C10 0.0423(15) 0.0229(12) 0.0354(13) -0.0126(10) -0.0161(10) -0.0012(10)
C9 0.0341(14) 0.0235(12) 0.0444(15) -0.0073(10) -0.0184(11) -0.0072(10)
O4 0.0198(8) 0.0261(8) 0.0351(9) -0.0136(7) -0.0070(6) 0.0047(6)
O3 0.0268(8) 0.0195(7) 0.0250(8) -0.0050(6) -0.0052(6) 0.0032(6)
N2 0.0208(9) 0.0174(9) 0.0169(8) -0.0066(7) -0.0027(6) 0.0016(7)
C49 0.0238(11) 0.0167(10) 0.0201(10) -0.0047(8) -0.0041(8) -0.0023(8)
C51 0.0165(10) 0.0188(10) 0.0221(10) -0.0048(8) -0.0027(7) 0.0013(7)
C31 0.0160(10) 0.0208(10) 0.0184(9) -0.0053(8) -0.0020(7) -0.0015(7)
C33 0.0218(11) 0.0155(10) 0.0206(10) -0.0038(8) -0.0021(8) -0.0017(7)
C29 0.0182(10) 0.0172(10) 0.0227(10) -0.0064(8) -0.0002(8) -0.0014(7)
C46 0.0225(11) 0.0150(9) 0.0167(9) -0.0050(7) -0.0025(8) -0.0014(7)
C48 0.0202(10) 0.0171(9) 0.0215(10) -0.0056(8) -0.0003(8) -0.0020(7)
C41 0.0165(10) 0.0199(11) 0.0229(10) -0.0068(8) -0.0003(8) -0.0018(7)
C50 0.0188(10) 0.0202(10) 0.0227(10) -0.0042(8) -0.0069(7) -0.0008(7)
C47 0.0175(10) 0.0148(9) 0.0209(9) -0.0050(7) -0.0025(7) -0.0018(7)
C35 0.0216(11) 0.0174(10) 0.0219(10) -0.0057(8) -0.0036(8) -0.0006(7)
C40 0.0171(10) 0.0191(10) 0.0224(10) -0.0078(8) -0.0012(7) -0.0027(7)
C38 0.0291(12) 0.0185(10) 0.0270(11) -0.0103(9) -0.0072(9) -0.0001(8)
C37 0.0230(11) 0.0201(11) 0.0347(12) -0.0093(9) -0.0084(9) -0.0024(8)
C39 0.0217(11) 0.0177(10) 0.0261(11) -0.0078(8) -0.0041(8) 0.0011(8)
C56 0.0194(11) 0.0239(10) 0.0255(10) -0.0099(8) -0.0028(8) -0.0043(8)
C34 0.0194(10) 0.0134(10) 0.0223(10) -0.0030(8) -0.0034(8) 0.0001(7)
C45 0.0225(11) 0.0243(11) 0.0218(10) -0.0082(8) -0.0031(8) -0.0020(8)
C42 0.0231(11) 0.0199(11) 0.0277(11) -0.0095(8) -0.0001(8) -0.0009(8)
C36 0.0166(11) 0.0222(11) 0.0297(11) -0.0073(9) -0.0021(8) -0.0022(8)
C32 0.0199(10) 0.0198(10) 0.0204(10) -0.0065(8) -0.0049(7) -0.0022(8)
C43 0.0280(12) 0.0263(12) 0.0267(11) -0.0149(9) -0.0002(8) -0.0034(8)
C52 0.0312(12) 0.0240(11) 0.0232(11) -0.0077(9) -0.0071(9) -0.0032(8)
C55 0.0248(12) 0.0236(11) 0.0304(11) -0.0121(9) 0.0036(9) -0.0054(8)
C44 0.0278(12) 0.0286(12) 0.0232(11) -0.0110(9) -0.0038(8) -0.0034(9)
C54 0.0352(13) 0.0272(12) 0.0322(12) -0.0148(10) 0.0097(10) -0.0081(9)
C53 0.0431(14) 0.0269(12) 0.0217(10) -0.0108(9) -0.0012(9) -0.0067(10)

loop_
_atom_type_symbol
_atom_type_description
_atom_type_scat_dispersion_real
_atom_type_scat_dispersion_imag
_atom_type_scat_source
C C 0.0181 0.0091 'International Tables Vol C Tables 4.2.6.8 and 6.1.1.4'
H H 0.0000 0.0000 'International Tables Vol C Tables 4.2.6.8 and 6.1.1.4'
N N 0.0311 0.0180 'International Tables Vol C Tables 4.2.6.8 and 6.1.1.4'
O O 0.0492 0.0322 'International Tables Vol C Tables 4.2.6.8 and 6.1.1.4'

loop_
_geom_angle_atom_site_label_1
_geom_angle_atom_site_label_2
_geom_angle_atom_site_label_3
_geom_angle
_geom_angle_site_symmetry_1
_geom_angle_site_symmetry_3
_geom_angle_publ_flag
C3 N1 C1 111.00(17) . . ?
C3 N1 C18 122.94(17) . . ?
C1 N1 C18 121.67(17) . . ?
C7 C6 C5 120.29(19) . . ?
C11 C6 C7 119.9(2) . . ?
C11 C6 C5 119.65(19) . . ?
C13 C12 C3 108.42(18) . . ?
C13 C12 C17 121.37(19) . . ?
C17 C12 C3 130.2(2) . . ?
C12 C13 C1 108.58(17) . . ?
C12 C13 C14 121.67(19) . . ?
C14 C13 C1 129.7(2) . . ?
N1 C3 C12 106.17(17) . . ?
C4 C3 N1 127.49(19) . . ?
C4 C3 C12 126.3(2) . . ?
C3 C4 H4 116.2 . . ?
C3 C4 C5 127.6(2) . . ?
C5 C4 H4 116.2 . . ?
O1 C1 N1 124.55(19) . . ?
O1 C1 C13 129.7(2) . . ?
N1 C1 C13 105.76(17) . . ?
C22 C23 H23 120.1 . . ?
C22 C23 C18 119.9(2) . . ?
C18 C23 H23 120.1 . . ?
C20 C27 H27 119.5 . . ?
C26 C27 H27 119.5 . . ?
C26 C27 C20 121.0(2) . . ?
C6 C7 H7 120.0 . . ?
C8 C7 C6 120.0(2) . . ?
C8 C7 H7 120.0 . . ?
C6 C11 H11 120.2 . . ?
C10 C11 C6 119.7(2) . . ?
C10 C11 H11 120.2 . . ?
C12 C17 H17 121.5 . . ?
C16 C17 C12 117.1(2) . . ?
C16 C17 H17 121.5 . . ?
C23 C22 H22 119.8 . . ?
C23 C22 C21 120.4(2) . . ?
C21 C22 H22 119.8 . . ?
H28A C28 H28B 109.5 . . ?
H28A C28 H28C 109.5 . . ?
H28B C28 H28C 109.5 . . ?
C19 C28 H28A 109.5 . . ?
C19 C28 H28B 109.5 . . ?
C19 C28 H28C 109.5 . . ?
C18 C19 C28 121.71(19) . . ?
C18 C19 C20 118.02(18) . . ?
C20 C19 C28 120.20(18) . . ?
C23 C18 N1 116.42(18) . . ?
C19 C18 N1 121.21(19) . . ?
C19 C18 C23 122.37(19) . . ?
C24 C25 H25 119.9 . . ?
C24 C25 C26 120.2(2) . . ?
C26 C25 H25 119.9 . . ?
C17 C16 H16 119.3 . . ?
C17 C16 C15 121.5(2) . . ?
C15 C16 H16 119.3 . . ?
C13 C14 H14 121.3 . . ?
C15 C14 C13 117.3(2) . . ?
C15 C14 H14 121.3 . . ?
O2 C5 C6 119.65(19) . . ?
O2 C5 C4 120.65(19) . . ?
C4 C5 C6 119.38(18) . . ?
C16 C15 H15 119.5 . . ?
C14 C15 C16 121.0(2) . . ?
C14 C15 H15 119.5 . . ?
C22 C21 C24 120.7(2) . . ?
C22 C21 C20 119.76(19) . . ?
C20 C21 C24 119.51(19) . . ?
C25 C24 C21 120.2(2) . . ?
C25 C24 H24 119.9 . . ?
C21 C24 H24 119.9 . . ?
C27 C20 C19 122.15(19) . . ?
C27 C20 C21 118.27(19) . . ?
C21 C20 C19 119.57(18) . . ?
C7 C8 H8 120.2 . . ?
C9 C8 C7 119.7(2) . . ?
C9 C8 H8 120.2 . . ?
C27 C26 C25 120.7(2) . . ?
C27 C26 H26 119.6 . . ?
C25 C26 H26 119.6 . . ?
C11 C10 H10 120.0 . . ?
C9 C10 C11 120.1(2) . . ?
C9 C10 H10 120.0 . . ?
C8 C9 H9 119.7 . . ?
C10 C9 C8 120.6(2) . . ?
C10 C9 H9 119.7 . . ?
C31 N2 C46 126.55(17) . . ?
C29 N2 C31 112.06(16) . . ?
C29 N2 C46 120.85(17) . . ?
C50 C49 C48 119.10(18) . . ?
C50 C49 C52 121.08(19) . . ?
C52 C49 C48 119.81(19) . . ?
C46 C51 H51 119.9 . . ?
C50 C51 H51 119.9 . . ?
C50 C51 C46 120.14(19) . . ?
N2 C31 C40 105.27(17) . . ?
C32 C31 N2 128.97(19) . . ?
C32 C31 C40 125.74(19) . . ?
O4 C33 C34 120.35(19) . . ?
O4 C33 C32 119.50(19) . . ?
C34 C33 C32 119.90(18) . . ?
O3 C29 N2 124.19(19) . . ?
O3 C29 C41 130.3(2) . . ?
N2 C29 C41 105.50(17) . . ?
C51 C46 N2 117.23(17) . . ?
C47 C46 N2 120.45(18) . . ?
C47 C46 C51 122.30(18) . . ?
C49 C48 C47 120.27(17) . . ?
C49 C48 C55 118.12(19) . . ?
C55 C48 C47 121.61(19) . . ?
C40 C41 C29 108.57(17) . . ?
C42 C41 C29 129.3(2) . . ?
C42 C41 C40 122.1(2) . . ?
C49 C50 H50 119.8 . . ?
C51 C50 C49 120.43(19) . . ?
C51 C50 H50 119.8 . . ?
C46 C47 C48 117.63(18) . . ?
C46 C47 C56 122.36(18) . . ?
C48 C47 C56 120.01(17) . . ?
C34 C35 H35 119.9 . . ?
C36 C35 H35 119.9 . . ?
C36 C35 C34 120.2(2) . . ?
C41 C40 C31 108.56(18) . . ?
C41 C40 C45 120.72(19) . . ?
C45 C40 C31 130.7(2) . . ?
C37 C38 H38 119.8 . . ?
C39 C38 H38 119.8 . . ?
C39 C38 C37 120.4(2) . . ?
C38 C37 H37 119.9 . . ?
C38 C37 C36 120.1(2) . . ?
C36 C37 H37 119.9 . . ?
C38 C39 H39 120.1 . . ?
C38 C39 C34 119.9(2) . . ?
C34 C39 H39 120.1 . . ?
C47 C56 H56A 109.5 . . ?
C47 C56 H56B 109.5 . . ?
C47 C56 H56C 109.5 . . ?
H56A C56 H56B 109.5 . . ?
H56A C56 H56C 109.5 . . ?
H56B C56 H56C 109.5 . . ?
C35 C34 C33 120.04(19) . . ?
C35 C34 C39 119.67(19) . . ?
C39 C34 C33 120.19(18) . . ?
C40 C45 H45 121.3 . . ?
C44 C45 C40 117.4(2) . . ?
C44 C45 H45 121.3 . . ?
C41 C42 H42 121.3 . . ?
C41 C42 C43 117.3(2) . . ?
C43 C42 H42 121.3 . . ?
C35 C36 H36 120.2 . . ?
C37 C36 C35 119.7(2) . . ?
C37 C36 H36 120.2 . . ?
C31 C32 C33 129.47(19) . . ?
C31 C32 H32 115.3 . . ?
C33 C32 H32 115.3 . . ?
C42 C43 H43 119.5 . . ?
C42 C43 C44 120.9(2) . . ?
C44 C43 H43 119.5 . . ?
C49 C52 H52 119.8 . . ?
C53 C52 C49 120.3(2) . . ?
C53 C52 H52 119.8 . . ?
C48 C55 H55 119.7 . . ?
C54 C55 C48 120.6(2) . . ?
C54 C55 H55 119.7 . . ?
C45 C44 C43 121.5(2) . . ?
C45 C44 H44 119.3 . . ?
C43 C44 H44 119.3 . . ?
C55 C54 H54 119.5 . . ?
C55 C54 C53 121.0(2) . . ?
C53 C54 H54 119.5 . . ?
C52 C53 C54 120.2(2) . . ?
C52 C53 H53 119.9 . . ?
C54 C53 H53 119.9 . . ?

loop_
_geom_bond_atom_site_label_1
_geom_bond_atom_site_label_2
_geom_bond_distance
_geom_bond_site_symmetry_2
_geom_bond_publ_flag
O1 C1 1.215(3) . ?
O2 C5 1.229(3) . ?
N1 C3 1.410(3) . ?
N1 C1 1.410(3) . ?
N1 C18 1.443(3) . ?
C6 C7 1.396(3) . ?
C6 C11 1.395(3) . ?
C6 C5 1.492(3) . ?
C12 C13 1.386(3) . ?
C12 C3 1.474(3) . ?
C12 C17 1.389(3) . ?
C13 C1 1.481(3) . ?
C13 C14 1.387(3) . ?
C3 C4 1.345(3) . ?
C4 H4 0.9500 . ?
C4 C5 1.479(3) . ?
C23 H23 0.9500 . ?
C23 C22 1.364(3) . ?
C23 C18 1.424(3) . ?
C27 H27 0.9500 . ?
C27 C20 1.416(3) . ?
C27 C26 1.369(3) . ?
C7 H7 0.9500 . ?
C7 C8 1.387(3) . ?
C11 H11 0.9500 . ?
C11 C10 1.386(3) . ?
C17 H17 0.9500 . ?
C17 C16 1.388(3) . ?
C22 H22 0.9500 . ?
C22 C21 1.414(3) . ?
C28 H28A 0.9800 . ?
C28 H28B 0.9800 . ?
C28 H28C 0.9800 . ?
C28 C19 1.492(3) . ?
C19 C18 1.370(3) . ?
C19 C20 1.443(3) . ?
C25 H25 0.9500 . ?
C25 C24 1.370(3) . ?
C25 C26 1.407(3) . ?
C16 H16 0.9500 . ?
C16 C15 1.398(3) . ?
C14 H14 0.9500 . ?
C14 C15 1.385(3) . ?
C15 H15 0.9500 . ?
C21 C24 1.427(3) . ?
C21 C20 1.422(3) . ?
C24 H24 0.9500 . ?
C8 H8 0.9500 . ?
C8 C9 1.386(4) . ?
C26 H26 0.9500 . ?
C10 H10 0.9500 . ?
C10 C9 1.385(4) . ?
C9 H9 0.9500 . ?
O4 C33 1.227(3) . ?
O3 C29 1.213(3) . ?
N2 C31 1.408(3) . ?
N2 C29 1.406(3) . ?
N2 C46 1.436(2) . ?
C49 C48 1.421(3) . ?
C49 C50 1.418(3) . ?
C49 C52 1.419(3) . ?
C51 H51 0.9500 . ?
C51 C46 1.412(3) . ?
C51 C50 1.361(3) . ?
C31 C40 1.478(3) . ?
C31 C32 1.341(3) . ?
C33 C34 1.483(3) . ?
C33 C32 1.491(3) . ?
C29 C41 1.475(3) . ?
C46 C47 1.379(3) . ?
C48 C47 1.432(3) . ?
C48 C55 1.422(3) . ?
C41 C40 1.393(3) . ?
C41 C42 1.388(3) . ?
C50 H50 0.9500 . ?
C47 C56 1.507(3) . ?
C35 H35 0.9500 . ?
C35 C34 1.396(3) . ?
C35 C36 1.392(3) . ?
C40 C45 1.394(3) . ?
C38 H38 0.9500 . ?
C38 C37 1.389(3) . ?
C38 C39 1.386(3) . ?
C37 H37 0.9500 . ?
C37 C36 1.391(3) . ?
C39 H39 0.9500 . ?
C39 C34 1.397(3) . ?
C56 H56A 0.9800 . ?
C56 H56B 0.9800 . ?
C56 H56C 0.9800 . ?
C45 H45 0.9500 . ?
C45 C44 1.392(3) . ?
C42 H42 0.9500 . ?
C42 C43 1.389(3) . ?
C36 H36 0.9500 . ?
C32 H32 0.9500 . ?
C43 H43 0.9500 . ?
C43 C44 1.402(3) . ?
C52 H52 0.9500 . ?
C52 C53 1.371(3) . ?
C55 H55 0.9500 . ?
C55 C54 1.372(3) . ?
C44 H44 0.9500 . ?
C54 H54 0.9500 . ?
C54 C53 1.402(4) . ?
C53 H53 0.9500 . ?

loop_
_geom_torsion_atom_site_label_1
_geom_torsion_atom_site_label_2
_geom_torsion_atom_site_label_3
_geom_torsion_atom_site_label_4
_geom_torsion
_geom_torsion_site_symmetry_1
_geom_torsion_site_symmetry_2
_geom_torsion_site_symmetry_3
_geom_torsion_site_symmetry_4
_geom_torsion_publ_flag
N1 C3 C4 C5 -7.7(4) . . . . ?
C6 C7 C8 C9 -2.5(3) . . . . ?
C6 C11 C10 C9 -2.3(3) . . . . ?
C12 C13 C1 O1 -178.2(2) . . . . ?
C12 C13 C1 N1 0.4(2) . . . . ?
C12 C13 C14 C15 0.8(3) . . . . ?
C12 C3 C4 C5 171.59(19) . . . . ?
C12 C17 C16 C15 1.2(3) . . . . ?
C13 C12 C3 N1 2.5(2) . . . . ?
C13 C12 C3 C4 -176.8(2) . . . . ?
C13 C12 C17 C16 -2.2(3) . . . . ?
C13 C14 C15 C16 -1.8(3) . . . . ?
C3 N1 C1 O1 179.9(2) . . . . ?
C3 N1 C1 C13 1.3(2) . . . . ?
C3 N1 C18 C23 -49.2(3) . . . . ?
C3 N1 C18 C19 131.3(2) . . . . ?
C3 C12 C13 C1 -1.8(2) . . . . ?
C3 C12 C13 C14 179.94(19) . . . . ?
C3 C12 C17 C16 179.4(2) . . . . ?
C3 C4 C5 O2 135.7(2) . . . . ?
C3 C4 C5 C6 -50.7(3) . . . . ?
C1 N1 C3 C12 -2.3(2) . . . . ?
C1 N1 C3 C4 177.0(2) . . . . ?
C1 N1 C18 C23 105.1(2) . . . . ?
C1 N1 C18 C19 -74.3(3) . . . . ?
C1 C13 C14 C15 -177.1(2) . . . . ?
C23 C22 C21 C24 -179.0(2) . . . . ?
C23 C22 C21 C20 0.6(3) . . . . ?
C7 C6 C11 C10 0.1(3) . . . . ?
C7 C6 C5 O2 144.7(2) . . . . ?
C7 C6 C5 C4 -28.9(3) . . . . ?
C7 C8 C9 C10 0.4(4) . . . . ?
C11 C6 C7 C8 2.3(3) . . . . ?
C11 C6 C5 O2 -30.4(3) . . . . ?
C11 C6 C5 C4 155.9(2) . . . . ?
C11 C10 C9 C8 2.0(4) . . . . ?
C17 C12 C13 C1 179.54(19) . . . . ?
C17 C12 C13 C14 1.3(3) . . . . ?
C17 C12 C3 N1 -178.9(2) . . . . ?
C17 C12 C3 C4 1.7(4) . . . . ?
C17 C16 C15 C14 0.8(4) . . . . ?
C22 C23 C18 N1 178.3(2) . . . . ?
C22 C23 C18 C19 -2.3(3) . . . . ?
C22 C21 C24 C25 179.5(2) . . . . ?
C22 C21 C20 C27 179.9(2) . . . . ?
C22 C21 C20 C19 -1.6(3) . . . . ?
C28 C19 C18 N1 -2.4(3) . . . . ?
C28 C19 C18 C23 178.2(2) . . . . ?
C28 C19 C20 C27 2.2(3) . . . . ?
C28 C19 C20 C21 -176.28(18) . . . . ?
C18 N1 C3 C12 154.42(18) . . . . ?
C18 N1 C3 C4 -26.2(3) . . . . ?
C18 N1 C1 O1 22.8(3) . . . . ?
C18 N1 C1 C13 -155.81(18) . . . . ?
C18 C23 C22 C21 1.3(3) . . . . ?
C18 C19 C20 C27 179.14(19) . . . . ?
C18 C19 C20 C21 0.7(3) . . . . ?
C14 C13 C1 O1 -0.1(4) . . . . ?
C14 C13 C1 N1 178.5(2) . . . . ?
C5 C6 C7 C8 -172.9(2) . . . . ?
C5 C6 C11 C10 175.32(19) . . . . ?
C24 C25 C26 C27 -0.4(3) . . . . ?
C24 C21 C20 C27 -0.5(3) . . . . ?
C24 C21 C20 C19 178.0(2) . . . . ?
C20 C27 C26 C25 -0.3(3) . . . . ?
C20 C19 C18 N1 -179.37(18) . . . . ?
C20 C19 C18 C23 1.3(3) . . . . ?
C20 C21 C24 C25 -0.2(3) . . . . ?
C26 C27 C20 C19 -177.70(19) . . . . ?
C26 C27 C20 C21 0.8(3) . . . . ?
C26 C25 C24 C21 0.6(3) . . . . ?
O4 C33 C34 C35 -148.5(2) . . . . ?
O4 C33 C34 C39 27.8(3) . . . . ?
O4 C33 C32 C31 -132.6(2) . . . . ?
O3 C29 C41 C40 177.5(2) . . . . ?
O3 C29 C41 C42 -2.2(4) . . . . ?
N2 C31 C40 C41 -1.5(2) . . . . ?
N2 C31 C40 C45 -179.4(2) . . . . ?
N2 C31 C32 C33 5.3(4) . . . . ?
N2 C29 C41 C40 -0.9(2) . . . . ?
N2 C29 C41 C42 179.3(2) . . . . ?
N2 C46 C47 C48 -177.74(17) . . . . ?
N2 C46 C47 C56 2.6(3) . . . . ?
C49 C48 C47 C46 -1.5(3) . . . . ?
C49 C48 C47 C56 178.12(18) . . . . ?
C49 C48 C55 C54 1.1(3) . . . . ?
C49 C52 C53 C54 1.3(3) . . . . ?
C51 C46 C47 C48 4.0(3) . . . . ?
C51 C46 C47 C56 -175.68(18) . . . . ?
C31 N2 C29 O3 -178.7(2) . . . . ?
C31 N2 C29 C41 -0.1(2) . . . . ?
C31 N2 C46 C51 -117.2(2) . . . . ?
C31 N2 C46 C47 64.4(3) . . . . ?
C31 C40 C45 C44 178.2(2) . . . . ?
C29 N2 C31 C40 1.0(2) . . . . ?
C29 N2 C31 C32 179.8(2) . . . . ?
C29 N2 C46 C51 72.0(2) . . . . ?
C29 N2 C46 C47 -106.4(2) . . . . ?
C29 C41 C40 C31 1.5(2) . . . . ?
C29 C41 C40 C45 179.66(19) . . . . ?
C29 C41 C42 C43 179.9(2) . . . . ?
C46 N2 C31 C40 -170.57(18) . . . . ?
C46 N2 C31 C32 8.2(3) . . . . ?
C46 N2 C29 O3 -6.6(3) . . . . ?
C46 N2 C29 C41 172.02(17) . . . . ?
C46 C51 C50 C49 0.0(3) . . . . ?
C48 C49 C50 C51 2.3(3) . . . . ?
C48 C49 C52 C53 -0.3(3) . . . . ?
C48 C55 C54 C53 -0.1(3) . . . . ?
C41 C40 C45 C44 0.5(3) . . . . ?
C41 C42 C43 C44 0.2(3) . . . . ?
C50 C49 C48 C47 -1.5(3) . . . . ?
C50 C49 C48 C55 178.30(19) . . . . ?
C50 C49 C52 C53 -179.5(2) . . . . ?
C50 C51 C46 N2 178.36(18) . . . . ?
C50 C51 C46 C47 -3.3(3) . . . . ?
C47 C48 C55 C54 -179.0(2) . . . . ?
C40 C31 C32 C33 -176.1(2) . . . . ?
C40 C41 C42 C43 0.2(3) . . . . ?
C40 C45 C44 C43 -0.2(3) . . . . ?
C38 C37 C36 C35 -0.4(3) . . . . ?
C38 C39 C34 C33 -176.8(2) . . . . ?
C38 C39 C34 C35 -0.6(3) . . . . ?
C37 C38 C39 C34 1.7(3) . . . . ?
C39 C38 C37 C36 -1.2(3) . . . . ?
C34 C33 C32 C31 53.2(3) . . . . ?
C34 C35 C36 C37 1.5(3) . . . . ?
C42 C41 C40 C31 -178.67(19) . . . . ?
C42 C41 C40 C45 -0.5(3) . . . . ?
C42 C43 C44 C45 -0.2(4) . . . . ?
C36 C35 C34 C33 175.25(19) . . . . ?
C36 C35 C34 C39 -1.0(3) . . . . ?
C32 C31 C40 C41 179.6(2) . . . . ?
C32 C31 C40 C45 1.7(4) . . . . ?
C32 C33 C34 C35 25.7(3) . . . . ?
C32 C33 C34 C39 -158.08(19) . . . . ?
C52 C49 C48 C47 179.20(18) . . . . ?
C52 C49 C48 C55 -1.0(3) . . . . ?
C52 C49 C50 C51 -178.43(19) . . . . ?
C55 C48 C47 C46 178.6(2) . . . . ?
C55 C48 C47 C56 -1.7(3) . . . . ?
C55 C54 C53 C52 -1.2(4) . . . . ?
